data_4078679
loop_
_publ_author_name
'Shi, Xiao-Chao'
'Jin, Guo-Xin'

_publ_section_title
;
 Synthesis and Characterization of Nickel(II) and Palladium(II) Complexes
 based on Tridentate [N--NP] and [N--NS] Ligands and Their Applications in
 Norbornene Polymerization
;
_journal_issue 13
_journal_name_full Organometallics
_journal_page_first 4748
_journal_paper_doi 10.1021/om3003202
_journal_volume 31
_journal_year 2012
_chemical_formula_sum 'C33 H28 Cl N2 Ni P'
_chemical_formula_weight 577.70
_chemical_name_systematic
; 
 ? 
;
_space_group_IT_number 14
_symmetry_cell_setting monoclinic
_symmetry_space_group_name_Hall '-P 2ybc'
_symmetry_space_group_name_H-M 'P 1 21/c 1'
_atom_sites_solution_hydrogens geom
_atom_sites_solution_primary direct
_atom_sites_solution_secondary difmap
_audit_creation_method SHELXL-97
_cell_angle_alpha 90.00
_cell_angle_beta 105.386(3)
_cell_angle_gamma 90.00
_cell_formula_units_Z 4
_cell_length_a 9.361(3)
_cell_length_b 17.219(6)
_cell_length_c 17.640(6)
_cell_measurement_reflns_used 889
_cell_measurement_temperature 293(2)
_cell_measurement_theta_max 25.006
_cell_measurement_theta_min 2.548
_cell_volume 2741.4(16)
_computing_cell_refinement 'Bruker SMART'
_computing_data_collection 'Bruker SMART'
_computing_data_reduction 'Bruker SHELXTL'
_computing_molecular_graphics 'Bruker SHELXTL'
_computing_publication_material 'Bruker SHELXTL'
_computing_structure_refinement 'SHELXL-97 (Sheldrick, 1997)'
_computing_structure_solution 'SHELXS-97 (Sheldrick, 1990)'
_diffrn_ambient_temperature 293(2)
_diffrn_measured_fraction_theta_full 0.995
_diffrn_measured_fraction_theta_max 0.995
_diffrn_measurement_device_type 'CCD area detector'
_diffrn_measurement_method 'phi and omega scans'
_diffrn_radiation_monochromator graphite
_diffrn_radiation_source 'fine-focus sealed tube'
_diffrn_radiation_type MoK\a
_diffrn_radiation_wavelength 0.71073
_diffrn_reflns_av_R_equivalents 0.0432
_diffrn_reflns_av_sigmaI/netI 0.0542
_diffrn_reflns_limit_h_max 10
_diffrn_reflns_limit_h_min -11
_diffrn_reflns_limit_k_max 21
_diffrn_reflns_limit_k_min -21
_diffrn_reflns_limit_l_max 20
_diffrn_reflns_limit_l_min -21
_diffrn_reflns_number 12343
_diffrn_reflns_theta_full 26.01
_diffrn_reflns_theta_max 26.01
_diffrn_reflns_theta_min 1.68
_diffrn_standards_decay_% 2.15
_exptl_absorpt_coefficient_mu 0.889
_exptl_absorpt_correction_T_max 0.9008
_exptl_absorpt_correction_T_min 0.8083
_exptl_absorpt_correction_type multi-scan
_exptl_absorpt_process_details sadabs
_exptl_crystal_colour 'dark red'
_exptl_crystal_density_diffrn 1.400
_exptl_crystal_density_method 'not measured'
_exptl_crystal_description sheet
_exptl_crystal_F_000 1200
_exptl_crystal_size_max 0.25
_exptl_crystal_size_mid 0.22
_exptl_crystal_size_min 0.12
_refine_diff_density_max 0.488
_refine_diff_density_min -0.223
_refine_diff_density_rms 0.054
_refine_ls_extinction_method none
_refine_ls_goodness_of_fit_ref 0.911
_refine_ls_hydrogen_treatment constr
_refine_ls_matrix_type full
_refine_ls_number_parameters 345
_refine_ls_number_reflns 5383
_refine_ls_number_restraints 0
_refine_ls_restrained_S_all 0.911
_refine_ls_R_factor_all 0.0590
_refine_ls_R_factor_gt 0.0368
_refine_ls_shift/su_max 0.002
_refine_ls_shift/su_mean 0.000
_refine_ls_structure_factor_coef Fsqd
_refine_ls_weighting_details 'calc w=1/[\s^2^(Fo^2^)+(0.0409P)^2^+0.0000P] where P=(Fo^2^+2Fc^2^)/3'
_refine_ls_weighting_scheme calc
_refine_ls_wR_factor_gt 0.0781
_refine_ls_wR_factor_ref 0.0846
_reflns_number_gt 3735
_reflns_number_total 5383
_reflns_threshold_expression >2sigma(I)
_cod_data_source_file om3003202_si_002.cif
_cod_data_source_block 2a
_cod_depositor_comments
;
The following automatic conversions were performed:

'_symmetry_cell_setting' value 'Monoclinic' changed to 'monoclinic'
according to /home/saulius/struct/CIF-dictionaries/cif_core.dic
dictionary named 'cif_core.dic' version 2.4.2 from 2011-04-26.

Automatic conversion script
Id: cif_fix_values 1891 2012-01-12 08:04:46Z andrius 
;
_cod_original_cell_volume 2741.4(17)
_cod_original_sg_symbol_H-M P2(1)/c
_cod_database_code 4078679

loop_
_symmetry_equiv_pos_as_xyz
'x, y, z'
'-x, y+1/2, -z+1/2'
'-x, -y, -z'
'x, -y-1/2, z-1/2'

loop_
_atom_site_label
_atom_site_type_symbol
_atom_site_fract_x
_atom_site_fract_y
_atom_site_fract_z
_atom_site_U_iso_or_equiv
_atom_site_adp_type
_atom_site_occupancy
_atom_site_symmetry_multiplicity
_atom_site_calc_flag
_atom_site_refinement_flags
Ni1 Ni 0.91100(3) 0.211485(17) 0.125978(17) 0.03930(10) Uani 1 1 d .
P1 P 1.05049(7) 0.11411(4) 0.17132(4) 0.03998(16) Uani 1 1 d .
Cl1 Cl 0.92428(8) 0.16851(4) 0.01126(4) 0.05791(19) Uani 1 1 d .
N1 N 0.7742(2) 0.29340(11) 0.08329(11) 0.0406(5) Uani 1 1 d .
N2 N 0.9225(2) 0.23543(11) 0.23197(11) 0.0415(5) Uani 1 1 d .
C1 C 0.6965(3) 0.33611(13) 0.12307(15) 0.0445(6) Uani 1 1 d .
C2 C 0.5918(3) 0.39384(16) 0.08592(16) 0.0584(7) Uani 1 1 d .
H2 H 0.5817 0.4055 0.0333 0.070 Uiso 1 1 calc R
C3 C 0.5062(3) 0.43230(18) 0.12494(19) 0.0709(9) Uani 1 1 d .
H3 H 0.4374 0.4684 0.0981 0.085 Uiso 1 1 calc R
C4 C 0.5196(3) 0.4187(2) 0.2045(2) 0.0764(9) Uani 1 1 d .
H4 H 0.4588 0.4443 0.2304 0.092 Uiso 1 1 calc R
C5 C 0.6229(3) 0.36749(17) 0.24308(18) 0.0664(8) Uani 1 1 d .
H5 H 0.6343 0.3595 0.2965 0.080 Uiso 1 1 calc R
C6 C 0.7143(3) 0.32559(14) 0.20512(15) 0.0482(6) Uani 1 1 d .
C7 C 0.8250(3) 0.27939(14) 0.25320(15) 0.0487(6) Uani 1 1 d .
H7 H 0.8302 0.2799 0.3066 0.058 Uiso 1 1 calc R
C8 C 1.0348(3) 0.19928(14) 0.29459(14) 0.0438(6) Uani 1 1 d .
C9 C 1.0710(3) 0.22245(16) 0.37284(15) 0.0573(7) Uani 1 1 d .
H9 H 1.0226 0.2645 0.3880 0.069 Uiso 1 1 calc R
C10 C 1.1780(3) 0.1835(2) 0.42773(17) 0.0668(8) Uani 1 1 d .
H10 H 1.2000 0.1989 0.4801 0.080 Uiso 1 1 calc R
C11 C 1.2534(3) 0.12222(19) 0.40711(17) 0.0681(8) Uani 1 1 d .
H11 H 1.3258 0.0964 0.4451 0.082 Uiso 1 1 calc R
C12 C 1.2210(3) 0.09929(17) 0.33001(15) 0.0570(7) Uani 1 1 d .
H12 H 1.2723 0.0581 0.3153 0.068 Uiso 1 1 calc R
C13 C 1.1114(3) 0.13765(14) 0.27377(14) 0.0435(6) Uani 1 1 d .
C14 C 0.7542(3) 0.31733(13) 0.00327(14) 0.0407(6) Uani 1 1 d .
C15 C 0.6385(3) 0.28657(15) -0.05620(16) 0.0510(6) Uani 1 1 d .
C16 C 0.6150(3) 0.31598(19) -0.13168(17) 0.0634(8) Uani 1 1 d .
H16 H 0.5372 0.2968 -0.1717 0.076 Uiso 1 1 calc R
C17 C 0.7048(4) 0.37286(18) -0.14831(17) 0.0685(9) Uani 1 1 d .
H17 H 0.6870 0.3926 -0.1990 0.082 Uiso 1 1 calc R
C18 C 0.8203(3) 0.40027(16) -0.08999(17) 0.0611(8) Uani 1 1 d .
H18 H 0.8821 0.4380 -0.1018 0.073 Uiso 1 1 calc R
C19 C 0.8478(3) 0.37317(14) -0.01344(15) 0.0467(6) Uani 1 1 d .
C20 C 0.5424(3) 0.22330(18) -0.03768(19) 0.0755(9) Uani 1 1 d .
H20A H 0.4769 0.2448 -0.0095 0.113 Uiso 1 1 calc R
H20B H 0.6038 0.1844 -0.0059 0.113 Uiso 1 1 calc R
H20C H 0.4853 0.2002 -0.0857 0.113 Uiso 1 1 calc R
C21 C 0.9762(3) 0.40322(17) 0.05046(17) 0.0677(8) Uani 1 1 d .
H21A H 0.9400 0.4369 0.0846 0.102 Uiso 1 1 calc R
H21B H 1.0422 0.4316 0.0273 0.102 Uiso 1 1 calc R
H21C H 1.0282 0.3604 0.0802 0.102 Uiso 1 1 calc R
C22 C 0.9504(3) 0.02341(13) 0.16648(14) 0.0389(5) Uani 1 1 d .
C23 C 0.8846(3) -0.01193(16) 0.09567(16) 0.0577(7) Uani 1 1 d .
H23 H 0.8956 0.0095 0.0492 0.069 Uiso 1 1 calc R
C24 C 0.8027(3) -0.07867(17) 0.09319(18) 0.0691(8) Uani 1 1 d .
H24 H 0.7600 -0.1023 0.0451 0.083 Uiso 1 1 calc R
C25 C 0.7836(3) -0.11037(16) 0.16055(18) 0.0623(8) Uani 1 1 d .
H25 H 0.7268 -0.1551 0.1584 0.075 Uiso 1 1 calc R
C26 C 0.8474(3) -0.07671(18) 0.23055(18) 0.0705(9) Uani 1 1 d .
H26 H 0.8352 -0.0986 0.2766 0.085 Uiso 1 1 calc R
C27 C 0.9305(3) -0.01010(16) 0.23399(16) 0.0612(8) Uani 1 1 d .
H27 H 0.9737 0.0126 0.2825 0.073 Uiso 1 1 calc R
C28 C 1.2210(3) 0.09583(15) 0.14362(14) 0.0453(6) Uani 1 1 d .
C29 C 1.2584(3) 0.02426(16) 0.11946(16) 0.0558(7) Uani 1 1 d .
H29 H 1.1926 -0.0171 0.1136 0.067 Uiso 1 1 calc R
C30 C 1.3951(4) 0.0145(2) 0.10388(19) 0.0735(9) Uani 1 1 d .
H30 H 1.4198 -0.0335 0.0868 0.088 Uiso 1 1 calc R
C31 C 1.4923(4) 0.0737(3) 0.11319(19) 0.0790(10) Uani 1 1 d .
H31 H 1.5846 0.0658 0.1040 0.095 Uiso 1 1 calc R
C32 C 1.4568(4) 0.1452(2) 0.13596(18) 0.0788(10) Uani 1 1 d .
H32 H 1.5236 0.1861 0.1412 0.095 Uiso 1 1 calc R
C33 C 1.3204(3) 0.15663(19) 0.15124(17) 0.0691(9) Uani 1 1 d .
H33 H 1.2957 0.2054 0.1667 0.083 Uiso 1 1 calc R

loop_
_atom_site_aniso_label
_atom_site_aniso_U_11
_atom_site_aniso_U_22
_atom_site_aniso_U_33
_atom_site_aniso_U_23
_atom_site_aniso_U_13
_atom_site_aniso_U_12
Ni1 0.0496(2) 0.03758(17) 0.03272(18) -0.00132(14) 0.01443(14) -0.00016(14)
P1 0.0459(4) 0.0416(3) 0.0325(3) -0.0010(3) 0.0105(3) -0.0011(3)
Cl1 0.0868(5) 0.0546(4) 0.0363(4) 0.0032(3) 0.0234(3) 0.0198(4)
N1 0.0450(12) 0.0407(11) 0.0369(11) -0.0027(9) 0.0123(9) 0.0008(9)
N2 0.0505(12) 0.0390(11) 0.0377(11) -0.0054(9) 0.0163(10) -0.0071(9)
C1 0.0439(15) 0.0420(14) 0.0489(16) -0.0106(12) 0.0146(13) -0.0057(11)
C2 0.0572(17) 0.0627(18) 0.0520(17) -0.0096(14) 0.0087(14) 0.0132(14)
C3 0.0614(19) 0.076(2) 0.073(2) -0.0162(18) 0.0142(17) 0.0175(16)
C4 0.069(2) 0.085(2) 0.083(2) -0.0240(19) 0.0342(19) 0.0145(19)
C5 0.077(2) 0.067(2) 0.065(2) -0.0133(16) 0.0363(18) 0.0034(17)
C6 0.0532(16) 0.0474(15) 0.0487(16) -0.0090(12) 0.0220(13) -0.0058(13)
C7 0.0673(18) 0.0453(15) 0.0410(15) -0.0101(12) 0.0272(14) -0.0130(13)
C8 0.0507(15) 0.0466(15) 0.0345(14) -0.0035(11) 0.0122(12) -0.0157(12)
C9 0.0670(19) 0.0647(18) 0.0410(16) -0.0119(14) 0.0156(15) -0.0153(15)
C10 0.068(2) 0.096(2) 0.0336(16) -0.0102(16) 0.0082(15) -0.0240(18)
C11 0.0596(19) 0.093(2) 0.0426(17) 0.0084(16) -0.0031(15) -0.0088(17)
C12 0.0553(17) 0.0706(19) 0.0411(16) 0.0028(14) 0.0056(14) -0.0011(14)
C13 0.0475(15) 0.0489(15) 0.0325(13) -0.0025(11) 0.0079(12) -0.0104(12)
C14 0.0466(15) 0.0378(13) 0.0364(14) -0.0021(11) 0.0090(12) 0.0096(11)
C15 0.0464(15) 0.0564(16) 0.0471(16) -0.0106(13) 0.0066(13) 0.0049(13)
C16 0.0603(19) 0.079(2) 0.0426(17) -0.0132(15) -0.0012(14) 0.0173(16)
C17 0.098(3) 0.067(2) 0.0403(17) 0.0056(15) 0.0176(18) 0.0269(19)
C18 0.086(2) 0.0470(16) 0.0510(18) 0.0053(13) 0.0198(17) 0.0054(15)
C19 0.0587(17) 0.0387(14) 0.0407(15) -0.0013(11) 0.0097(13) 0.0020(12)
C20 0.0567(19) 0.087(2) 0.077(2) -0.0203(18) 0.0069(17) -0.0167(17)
C21 0.083(2) 0.0593(18) 0.0587(19) -0.0012(15) 0.0146(17) -0.0228(16)
C22 0.0375(13) 0.0409(13) 0.0375(14) -0.0007(11) 0.0087(11) 0.0042(10)
C23 0.0714(19) 0.0593(17) 0.0391(15) -0.0001(13) 0.0091(14) -0.0117(15)
C24 0.081(2) 0.0626(19) 0.0535(19) -0.0085(15) 0.0005(17) -0.0168(17)
C25 0.0600(19) 0.0494(16) 0.073(2) 0.0024(15) 0.0101(16) -0.0123(14)
C26 0.085(2) 0.070(2) 0.056(2) 0.0090(16) 0.0190(17) -0.0246(18)
C27 0.078(2) 0.0645(19) 0.0399(16) -0.0025(13) 0.0136(15) -0.0227(16)
C28 0.0447(14) 0.0598(16) 0.0312(13) 0.0042(12) 0.0098(11) -0.0015(12)
C29 0.0571(17) 0.0574(17) 0.0561(18) 0.0093(14) 0.0209(14) 0.0086(14)
C30 0.069(2) 0.087(2) 0.072(2) 0.0180(18) 0.0315(18) 0.0253(19)
C31 0.0531(19) 0.125(3) 0.062(2) 0.015(2) 0.0208(17) 0.006(2)
C32 0.063(2) 0.112(3) 0.064(2) -0.008(2) 0.0210(18) -0.035(2)
C33 0.072(2) 0.075(2) 0.065(2) -0.0140(16) 0.0274(17) -0.0194(17)

loop_
_atom_type_symbol
_atom_type_description
_atom_type_scat_dispersion_real
_atom_type_scat_dispersion_imag
_atom_type_scat_source
C C 0.0033 0.0016 'International Tables Vol C Tables 4.2.6.8 and 6.1.1.4'
H H 0.0000 0.0000 'International Tables Vol C Tables 4.2.6.8 and 6.1.1.4'
N N 0.0061 0.0033 'International Tables Vol C Tables 4.2.6.8 and 6.1.1.4'
P P 0.1023 0.0942 'International Tables Vol C Tables 4.2.6.8 and 6.1.1.4'
Cl Cl 0.1484 0.1585 'International Tables Vol C Tables 4.2.6.8 and 6.1.1.4'
Ni Ni 0.3393 1.1124 'International Tables Vol C Tables 4.2.6.8 and 6.1.1.4'

loop_
_geom_angle_atom_site_label_1
_geom_angle_atom_site_label_2
_geom_angle_atom_site_label_3
_geom_angle
N2 Ni1 N1 94.86(8)
N2 Ni1 P1 86.12(6)
N1 Ni1 P1 175.80(6)
N2 Ni1 Cl1 170.47(7)
N1 Ni1 Cl1 94.66(6)
P1 Ni1 Cl1 84.39(3)
C13 P1 C22 105.36(11)
C13 P1 C28 104.08(12)
C22 P1 C28 108.56(11)
C13 P1 Ni1 101.46(9)
C22 P1 Ni1 113.60(8)
C28 P1 Ni1 121.77(8)
C1 N1 C14 113.96(19)
C1 N1 Ni1 126.16(17)
C14 N1 Ni1 119.78(14)
C7 N2 C8 116.7(2)
C7 N2 Ni1 123.10(18)
C8 N2 Ni1 120.02(15)
N1 C1 C6 121.6(2)
N1 C1 C2 122.6(2)
C6 C1 C2 115.9(2)
C3 C2 C1 122.2(3)
C2 C3 C4 121.3(3)
C5 C4 C3 118.5(3)
C4 C5 C6 122.4(3)
C7 C6 C5 116.5(2)
C7 C6 C1 123.8(2)
C5 C6 C1 119.6(3)
N2 C7 C6 127.8(2)
C13 C8 C9 118.5(2)
C13 C8 N2 116.7(2)
C9 C8 N2 124.8(2)
C10 C9 C8 120.1(3)
C9 C10 C11 121.4(3)
C10 C11 C12 119.4(3)
C11 C12 C13 119.9(3)
C8 C13 C12 120.7(2)
C8 C13 P1 113.11(19)
C12 C13 P1 126.1(2)
C19 C14 C15 120.8(2)
C19 C14 N1 119.0(2)
C15 C14 N1 120.2(2)
C16 C15 C14 118.4(3)
C16 C15 C20 121.5(3)
C14 C15 C20 120.1(2)
C17 C16 C15 121.1(3)
C18 C17 C16 119.6(3)
C17 C18 C19 121.6(3)
C14 C19 C18 118.5(2)
C14 C19 C21 120.3(2)
C18 C19 C21 121.3(2)
C23 C22 C27 117.8(2)
C23 C22 P1 121.63(19)
C27 C22 P1 120.44(19)
C24 C23 C22 120.6(3)
C25 C24 C23 120.5(3)
C26 C25 C24 119.8(3)
C25 C26 C27 120.3(3)
C26 C27 C22 120.9(3)
C29 C28 C33 119.1(2)
C29 C28 P1 123.4(2)
C33 C28 P1 117.3(2)
C28 C29 C30 119.5(3)
C31 C30 C29 120.8(3)
C30 C31 C32 120.6(3)
C31 C32 C33 119.7(3)
C28 C33 C32 120.2(3)

loop_
_geom_bond_atom_site_label_1
_geom_bond_atom_site_label_2
_geom_bond_distance
Ni1 N2 1.890(2)
Ni1 N1 1.919(2)
Ni1 P1 2.1452(9)
Ni1 Cl1 2.1889(10)
P1 C13 1.791(2)
P1 C22 1.811(2)
P1 C28 1.816(2)
N1 C1 1.354(3)
N1 C14 1.434(3)
N2 C7 1.314(3)
N2 C8 1.448(3)
C1 C6 1.424(3)
C1 C2 1.428(3)
C2 C3 1.359(3)
C3 C4 1.395(4)
C4 C5 1.351(4)
C5 C6 1.416(3)
C6 C7 1.400(4)
C8 C13 1.384(3)
C8 C9 1.390(3)
C9 C10 1.370(4)
C10 C11 1.371(4)
C11 C12 1.371(4)
C12 C13 1.390(3)
C14 C19 1.384(3)
C14 C15 1.397(3)
C15 C16 1.387(4)
C15 C20 1.502(4)
C16 C17 1.372(4)
C17 C18 1.364(4)
C18 C19 1.387(4)
C19 C21 1.504(4)
C22 C23 1.379(3)
C22 C27 1.380(3)
C23 C24 1.376(4)
C24 C25 1.362(4)
C25 C26 1.352(4)
C26 C27 1.378(4)
C28 C29 1.379(3)
C28 C33 1.383(4)
C29 C30 1.388(4)
C30 C31 1.348(4)
C31 C32 1.362(5)
C32 C33 1.387(4)
